data_7034857
loop_
_publ_author_name
'Konarev, Dmitri V.'
'Kuzmin, Alexey V.'
'Troyanov, Sergey I.'
'Nakano, Yoshiaki'
'Khasanov, Salavat S.'
'Otsuka, Akihiro'
'Yamochi, Hideki'
'Saito, Gunzi'
'Lyubovskaya, Rimma N.'

_publ_section_title
;
 Anionic coordination complexes of C60 and C70 with cyclopentadienyl and
 pentamethylcyclopentadienyl molybdenum dicarbonyl.
;
_journal_issue 20
_journal_name_full 'Dalton transactions (Cambridge, England : 2003)'
_journal_page_first 9672
_journal_page_last 9681
_journal_paper_doi 10.1039/c5dt00970g
_journal_volume 44
_journal_year 2015
_chemical_formula_moiety '(C77 H5 Mo O2) (C36 H30 N P2) 0.5(C6 H14)'
_chemical_formula_sum 'C116 H42 Mo N O2 P2'
_chemical_formula_weight 1639.38
_chemical_name_systematic
;
 ?
;
_chemical_properties_physical 'Air-sensitive, Oxygen-sensitive'
_space_group_crystal_system monoclinic
_space_group_IT_number 14
_space_group_name_Hall '-P 2ybc'
_space_group_name_H-M_alt 'P 1 21/c 1'
_symmetry_space_group_name_Hall '-P 2ybc'
_symmetry_space_group_name_H-M 'P 1 21/c 1'
_atom_sites_solution_hydrogens geom
_atom_sites_solution_primary direct
_atom_sites_solution_secondary difmap
_audit_creation_method SHELXL-2013
_audit_update_record
;
2015-01-14 deposited with the CCDC.
2015-04-17 downloaded from the CCDC.
;
_cell_angle_alpha 90
_cell_angle_beta 100.917(2)
_cell_angle_gamma 90
_cell_formula_units_Z 4
_cell_length_a 9.9787(10)
_cell_length_b 41.179(4)
_cell_length_c 17.2206(16)
_cell_measurement_reflns_used 24300
_cell_measurement_temperature 100(2)
_cell_measurement_theta_max 24
_cell_measurement_theta_min 4
_cell_volume 6948.1(12)
_computing_cell_refinement 'Bruker SAINT'
_computing_data_collection 'Bruker APEX2'
_computing_data_reduction 'Bruker SAINT'
_computing_molecular_graphics WinGX
_computing_publication_material WinGX
_computing_structure_refinement 'SHELXL-2013 (Sheldrick, 2013)'
_computing_structure_solution 'SHELXL-2013 (Sheldrick, 2013)'
_diffrn_ambient_temperature 100(2)
_diffrn_measured_fraction_theta_full 0.995
_diffrn_measured_fraction_theta_max 0.995
_diffrn_measurement_device_type 'Bruker APEX-II CCD'
_diffrn_measurement_method '\f and \w scans'
_diffrn_radiation_monochromator graphite
_diffrn_radiation_source 'sealed tube'
_diffrn_radiation_type MoK\a
_diffrn_radiation_wavelength 0.71073
_diffrn_reflns_av_R_equivalents 0.1104
_diffrn_reflns_av_unetI/netI 0.1381
_diffrn_reflns_laue_measured_fraction_full 0.995
_diffrn_reflns_laue_measured_fraction_max 0.995
_diffrn_reflns_limit_h_max 11
_diffrn_reflns_limit_h_min -11
_diffrn_reflns_limit_k_max 46
_diffrn_reflns_limit_k_min -48
_diffrn_reflns_limit_l_max 19
_diffrn_reflns_limit_l_min -20
_diffrn_reflns_number 36997
_diffrn_reflns_point_group_measured_fraction_full 0.995
_diffrn_reflns_point_group_measured_fraction_max 0.995
_diffrn_reflns_theta_full 24.900
_diffrn_reflns_theta_max 24.899
_diffrn_reflns_theta_min 1.558
_exptl_absorpt_coefficient_mu 0.303
_exptl_absorpt_correction_T_max 1.0000
_exptl_absorpt_correction_T_min 0.8816
_exptl_absorpt_correction_type multi-scan
_exptl_absorpt_process_details 'SADABS-2012/1 - Bruker AXS'
_exptl_crystal_colour black
_exptl_crystal_density_diffrn 1.567
_exptl_crystal_description plate
_exptl_crystal_F_000 3332
_exptl_crystal_recrystallization_method Diffusion
_exptl_crystal_size_max 0.271
_exptl_crystal_size_mid 0.261
_exptl_crystal_size_min 0.104
_refine_diff_density_max 0.876
_refine_diff_density_min -0.999
_refine_diff_density_rms 0.116
_refine_ls_extinction_method none
_refine_ls_goodness_of_fit_ref 1.002
_refine_ls_hydrogen_treatment constr
_refine_ls_matrix_type full
_refine_ls_number_parameters 1102
_refine_ls_number_reflns 12038
_refine_ls_number_restraints 1227
_refine_ls_restrained_S_all 0.980
_refine_ls_R_factor_all 0.1448
_refine_ls_R_factor_gt 0.0666
_refine_ls_shift/su_max 0.000
_refine_ls_shift/su_mean 0.000
_refine_ls_structure_factor_coef Fsqd
_refine_ls_weighting_details
;
 w=1/[\s^2^(Fo^2^)+(0.0843P)^2^]
 where P=(Fo^2^+2Fc^2^)/3
;
_refine_ls_weighting_scheme calc
_refine_ls_wR_factor_gt 0.1431
_refine_ls_wR_factor_ref 0.1817
_reflns_Friedel_coverage 0.000
_reflns_number_gt 6647
_reflns_number_total 12038
_reflns_threshold_expression 'I > 2\s(I)'
_cod_data_source_file c5dt00970g2.cif
_cod_data_source_block MoCp(CO)2_C70_C6H14_PPN
_cod_depositor_comments 'Adding full bibliography for 7034857--7034860.cif.'
_cod_original_cell_volume 6948.1(11)
_cod_database_code 7034857
_shelx_space_group_comment
;
The symmetry employed for this shelxl refinement is uniquely defined
by the following loop, which should always be used as a source of
symmetry information in preference to the above space-group names.
They are only intended as comments.
;
_shelx_estimated_absorpt_t_min 0.922
_shelx_estimated_absorpt_t_max 0.969
_shelxl_version_number 2013-2

loop_
_space_group_symop_operation_xyz
'x, y, z'
'-x, y+1/2, -z+1/2'
'-x, -y, -z'
'x, -y-1/2, z-1/2'

loop_
_atom_site_label
_atom_site_type_symbol
_atom_site_fract_x
_atom_site_fract_y
_atom_site_fract_z
_atom_site_U_iso_or_equiv
_atom_site_adp_type
_atom_site_occupancy
_atom_site_site_symmetry_order
_atom_site_calc_flag
_atom_site_refinement_flags_posn
_atom_site_refinement_flags_adp
_atom_site_refinement_flags_occupancy
_atom_site_disorder_assembly
_atom_site_disorder_group
Mo8 Mo 0.31328(6) 0.05241(2) 0.80908(3) 0.03367(19) Uani 1 1 d . U . . .
O802 O 0.5015(6) 0.03852(13) 0.9707(3) 0.0694(17) Uani 1 1 d . U . . .
O801 O 0.1795(6) 0.09178(12) 0.9273(3) 0.0618(15) Uani 1 1 d . U . . .
C876 C 0.2294(7) 0.07684(16) 0.8828(4) 0.0402(16) Uani 1 1 d . U . . .
C877 C 0.4337(8) 0.04415(16) 0.9094(4) 0.0428(17) Uani 1 1 d . U . . .
C801 C 0.4881(6) 0.08034(13) 0.7760(3) 0.0253(10) Uani 1 1 d . U . . .
C802 C 0.6093(6) 0.09159(13) 0.8312(3) 0.0240(11) Uani 1 1 d . U . . .
C803 C 0.7309(6) 0.08636(14) 0.7991(3) 0.0261(11) Uani 1 1 d . U . . .
C804 C 0.6876(6) 0.07543(14) 0.7186(4) 0.0274(11) Uani 1 1 d . U . . .
C805 C 0.5412(6) 0.07419(13) 0.7023(3) 0.0262(11) Uani 1 1 d . U . . .
C806 C 0.3639(6) 0.10194(14) 0.7672(3) 0.0235(10) Uani 1 1 d . U . . .
C807 C 0.6071(6) 0.11774(14) 0.8824(3) 0.0231(11) Uani 1 1 d . U . . .
C808 C 0.8443(6) 0.10667(15) 0.8198(3) 0.0262(11) Uani 1 1 d . U . . .
C809 C 0.7609(6) 0.08541(14) 0.6604(4) 0.0292(11) Uani 1 1 d . U . . .
C810 C 0.4729(6) 0.08361(14) 0.6275(3) 0.0271(11) Uani 1 1 d . U . . .
C811 C 0.3055(5) 0.11383(14) 0.6870(3) 0.0243(11) Uani 1 1 d . U . . .
C812 C 0.3745(5) 0.13112(13) 0.8158(3) 0.0200(10) Uani 1 1 d . U . . .
C813 C 0.4853(5) 0.13809(13) 0.8735(3) 0.0197(10) Uani 1 1 d . U . . .
C814 C 0.7226(6) 0.13921(14) 0.9015(3) 0.0235(11) Uani 1 1 d . U . . .
C815 C 0.8402(6) 0.13342(15) 0.8712(3) 0.0261(11) Uani 1 1 d . U . . .
C816 C 0.9181(6) 0.11701(15) 0.7586(4) 0.0293(11) Uani 1 1 d . U . . .
C817 C 0.8766(6) 0.10663(15) 0.6814(4) 0.0281(11) Uani 1 1 d . U . . .
C818 C 0.6888(6) 0.09511(15) 0.5841(3) 0.0300(11) Uani 1 1 d . U . . .
C819 C 0.5470(6) 0.09442(14) 0.5689(3) 0.0283(11) Uani 1 1 d . U . . .
C820 C 0.3518(6) 0.10413(14) 0.6204(3) 0.0242(11) Uani 1 1 d . U . . .
C821 C 0.2610(5) 0.14676(14) 0.6916(3) 0.0236(11) Uani 1 1 d . U . . .
C822 C 0.3028(5) 0.15756(14) 0.7719(3) 0.0210(10) Uani 1 1 d . U . . .
C823 C 0.5290(6) 0.17110(14) 0.8887(3) 0.0210(10) Uani 1 1 d . U . . .
C824 C 0.6739(6) 0.17202(14) 0.9057(3) 0.0229(11) Uani 1 1 d . U . . .
C825 C 0.9114(5) 0.16015(15) 0.8442(3) 0.0264(11) Uani 1 1 d . U . . .
C826 C 0.9601(5) 0.15019(15) 0.7748(3) 0.0275(11) Uani 1 1 d . U . . .
C827 C 0.8783(6) 0.12912(15) 0.6180(3) 0.0283(11) Uani 1 1 d . U . . .
C828 C 0.7608(6) 0.12220(15) 0.5575(3) 0.0277(11) Uani 1 1 d . U . . .
C829 C 0.4732(6) 0.12116(14) 0.5246(3) 0.0261(11) Uani 1 1 d . U . . .
C830 C 0.3543(6) 0.12658(14) 0.5565(3) 0.0255(11) Uani 1 1 d . U . . .
C831 C 0.3350(5) 0.19071(13) 0.7899(3) 0.0190(10) Uani 1 1 d . U . . .
C832 C 0.4526(6) 0.19790(13) 0.8510(3) 0.0204(10) Uani 1 1 d . U . . .
C833 C 0.7470(6) 0.19898(14) 0.8861(3) 0.0236(11) Uani 1 1 d . U . . .
C834 C 0.8699(6) 0.19293(15) 0.8528(3) 0.0263(11) Uani 1 1 d . U . . .
C835 C 0.9683(5) 0.17228(15) 0.7132(3) 0.0277(11) Uani 1 1 d . U . . .
C836 C 0.9248(5) 0.16149(16) 0.6310(3) 0.0284(11) Uani 1 1 d . U . . .
C837 C 0.6899(6) 0.14732(15) 0.5093(3) 0.0253(11) Uani 1 1 d . U . . .
C838 C 0.5406(6) 0.14644(14) 0.4930(3) 0.0242(11) Uani 1 1 d . U . . .
C839 C 0.2983(5) 0.15841(14) 0.5568(3) 0.0242(11) Uani 1 1 d . U . . .
C840 C 0.2498(5) 0.16887(14) 0.6279(3) 0.0238(11) Uani 1 1 d . U . . .
C841 C 0.2542(5) 0.20232(14) 0.6470(3) 0.0234(11) Uani 1 1 d . U . . .
C842 C 0.2956(5) 0.21281(13) 0.7276(3) 0.0209(10) Uani 1 1 d . U . . .
C843 C 0.5243(6) 0.22693(14) 0.8462(3) 0.0241(11) Uani 1 1 d . U . . .
C844 C 0.6707(6) 0.22750(14) 0.8629(3) 0.0239(11) Uani 1 1 d . U . . .
C845 C 0.9069(5) 0.21597(15) 0.7990(3) 0.0278(11) Uani 1 1 d . U . . .
C846 C 0.9568(5) 0.20567(15) 0.7297(3) 0.0277(11) Uani 1 1 d . U . . .
C847 C 0.8727(6) 0.18477(15) 0.5725(3) 0.0277(11) Uani 1 1 d . U . . .
C848 C 0.7554(6) 0.17776(15) 0.5129(3) 0.0264(11) Uani 1 1 d . U . . .
C849 C 0.4687(6) 0.17637(15) 0.4782(3) 0.0244(11) Uani 1 1 d . U . . .
C850 C 0.3496(5) 0.18210(14) 0.5109(3) 0.0237(11) Uani 1 1 d . U . . .
C851 C 0.3659(6) 0.24374(14) 0.7263(3) 0.0251(11) Uani 1 1 d . U . . .
C852 C 0.4778(6) 0.25046(13) 0.7841(3) 0.0257(11) Uani 1 1 d . U . . .
C853 C 0.7156(6) 0.25171(14) 0.8117(3) 0.0278(11) Uani 1 1 d . U . . .
C854 C 0.8314(6) 0.24567(15) 0.7801(3) 0.0297(11) Uani 1 1 d . U . . .
C855 C 0.9099(6) 0.22916(15) 0.6687(3) 0.0279(11) Uani 1 1 d . U . . .
C856 C 0.8702(6) 0.21919(15) 0.5911(3) 0.0287(11) Uani 1 1 d . U . . .
C857 C 0.6809(6) 0.20775(15) 0.4938(3) 0.0252(11) Uani 1 1 d . U . . .
C858 C 0.5390(6) 0.20682(15) 0.4769(3) 0.0249(11) Uani 1 1 d . U . . .
C859 C 0.3456(6) 0.21634(14) 0.5295(3) 0.0266(11) Uani 1 1 d . U . . .
C860 C 0.2999(6) 0.22637(14) 0.5966(3) 0.0261(11) Uani 1 1 d . U . . .
C861 C 0.3664(6) 0.25207(14) 0.6444(3) 0.0260(11) Uani 1 1 d . U . . .
C862 C 0.5972(6) 0.26616(14) 0.7634(3) 0.0274(11) Uani 1 1 d . U . . .
C863 C 0.8341(6) 0.25428(14) 0.6998(3) 0.0288(11) Uani 1 1 d . U . . .
C864 C 0.7517(6) 0.23341(15) 0.5418(3) 0.0281(11) Uani 1 1 d . U . . .
C865 C 0.4626(6) 0.23197(14) 0.5074(3) 0.0261(11) Uani 1 1 d . U . . .
C866 C 0.4810(6) 0.26732(14) 0.6241(4) 0.0285(11) Uani 1 1 d . U . . .
C867 C 0.5988(6) 0.27410(14) 0.6853(3) 0.0291(11) Uani 1 1 d . U . . .
C868 C 0.7193(6) 0.26825(14) 0.6525(3) 0.0280(11) Uani 1 1 d . U . . .
C869 C 0.6767(6) 0.25754(14) 0.5722(3) 0.0279(11) Uani 1 1 d . U . . .
C870 C 0.5302(6) 0.25697(14) 0.5550(3) 0.0275(11) Uani 1 1 d . U . . .
C871 C 0.3110(7) 0.01458(15) 0.7054(3) 0.085(2) Uani 1 1 d G U . . .
H871 H 0.3828 0.0132 0.6765 0.102 Uiso 1 1 calc R U . . .
C872 C 0.3034(6) -0.00266(12) 0.7759(3) 0.0711(19) Uani 1 1 d G U . . .
H872 H 0.3693 -0.0176 0.8023 0.085 Uiso 1 1 calc R U . . .
C873 C 0.1800(6) 0.00628(13) 0.7999(3) 0.0588(18) Uani 1 1 d G U . . .
H873 H 0.1488 -0.0016 0.8453 0.071 Uiso 1 1 calc R U . . .
C874 C 0.1113(5) 0.02904(13) 0.7444(4) 0.076(2) Uani 1 1 d G U . . .
H874 H 0.0261 0.0391 0.7459 0.092 Uiso 1 1 calc R U . . .
C875 C 0.1922(8) 0.03417(13) 0.6859(3) 0.085(2) Uani 1 1 d G U . . .
H875 H 0.1708 0.0482 0.6416 0.102 Uiso 1 1 calc R U . . .
C207 C 0.1107(5) 0.08090(13) 0.3052(3) 0.0214(12) Uani 1 1 d . U . . .
C208 C 0.1419(6) 0.09907(16) 0.3739(3) 0.0341(16) Uani 1 1 d . U . . .
H208 H 0.2154 0.1141 0.3799 0.041 Uiso 1 1 calc R U . . .
C209 C 0.0690(6) 0.09585(16) 0.4336(3) 0.0326(15) Uani 1 1 d . U . . .
H209 H 0.0910 0.1090 0.4796 0.039 Uiso 1 1 calc R U . . .
C210 C -0.0348(7) 0.07392(17) 0.4270(4) 0.0412(18) Uani 1 1 d . U . . .
H210 H -0.0830 0.0709 0.4690 0.049 Uiso 1 1 calc R U . . .
C211 C -0.0682(9) 0.0563(2) 0.3589(5) 0.093(4) Uani 1 1 d . U . . .
H211 H -0.1423 0.0415 0.3528 0.112 Uiso 1 1 calc R U . . .
C212 C 0.0046(8) 0.0599(2) 0.2985(5) 0.072(3) Uani 1 1 d . U . . .
H212 H -0.0202 0.0474 0.2517 0.086 Uiso 1 1 calc R U . . .
C201 C 0.3663(14) 0.1005(4) 0.2690(9) 0.0229(18) Uani 0.592(14) 1 d . U P A 1
C202 C 0.4213(16) 0.1281(3) 0.2405(8) 0.025(2) Uani 0.592(14) 1 d . U P A 1
H202 H 0.3682 0.1408 0.1999 0.031 Uiso 0.592(14) 1 calc R U P A 1
C203 C 0.5562(15) 0.1369(3) 0.2726(8) 0.027(2) Uani 0.592(14) 1 d . U P A 1
H203 H 0.5943 0.1560 0.2548 0.032 Uiso 0.592(14) 1 calc R U P A 1
C204 C 0.6338(14) 0.1177(3) 0.3300(8) 0.025(2) Uani 0.592(14) 1 d . U P A 1
H204 H 0.7256 0.1236 0.3508 0.030 Uiso 0.592(14) 1 calc R U P A 1
C205 C 0.5795(12) 0.0899(3) 0.3578(7) 0.028(2) Uani 0.592(14) 1 d . U P A 1
H205 H 0.6338 0.0768 0.3970 0.034 Uiso 0.592(14) 1 calc R U P A 1
C206 C 0.4448(12) 0.0815(3) 0.3277(7) 0.027(2) Uani 0.592(14) 1 d . U P A 1
H206 H 0.4061 0.0628 0.3471 0.033 Uiso 0.592(14) 1 calc R U P A 1
C107 C 0.3780(15) 0.0949(4) 0.2648(10) 0.0229(18) Uani 0.408(14) 1 d G U P A 2
C108 C 0.430(2) 0.1253(4) 0.2618(11) 0.025(2) Uani 0.408(14) 1 d G U P A 2
H108 H 0.3747 0.1424 0.2363 0.031 Uiso 0.408(14) 1 calc R U P A 2
C109 C 0.567(2) 0.1314(3) 0.2964(11) 0.027(2) Uani 0.408(14) 1 d G U P A 2
H109 H 0.6020 0.1528 0.2954 0.032 Uiso 0.408(14) 1 calc R U P A 2
C110 C 0.6482(15) 0.1077(4) 0.3306(9) 0.025(2) Uani 0.408(14) 1 d G U P A 2
H110 H 0.7414 0.1121 0.3517 0.030 Uiso 0.408(14) 1 calc R U P A 2
C111 C 0.5977(14) 0.0774(4) 0.3352(9) 0.028(2) Uani 0.408(14) 1 d G U P A 2
H111 H 0.6550 0.0606 0.3606 0.034 Uiso 0.408(14) 1 calc R U P A 2
C112 C 0.4619(14) 0.0710(4) 0.3026(10) 0.027(2) Uani 0.408(14) 1 d G U P A 2
H112 H 0.4266 0.0497 0.3066 0.033 Uiso 0.408(14) 1 calc R U P A 2
C213 C 0.1976(15) 0.0486(2) 0.1723(7) 0.0250(13) Uani 0.493(8) 1 d DG U P A 1
C214 C 0.1802(14) 0.0191(2) 0.2082(5) 0.045(3) Uani 0.493(8) 1 d DG U P A 1
H214 H 0.1708 0.0185 0.2621 0.053 Uiso 0.493(8) 1 calc R U P A 1
C215 C 0.1766(15) -0.0096(2) 0.1654(7) 0.054(3) Uani 0.493(8) 1 d DG U P A 1
H215 H 0.1648 -0.0298 0.1899 0.065 Uiso 0.493(8) 1 calc R U P A 1
C216 C 0.1905(19) -0.0088(3) 0.0866(7) 0.059(4) Uani 0.493(8) 1 d DG U P A 1
H216 H 0.1880 -0.0284 0.0573 0.070 Uiso 0.493(8) 1 calc R U P A 1
C217 C 0.208(2) 0.0207(3) 0.0507(6) 0.059(4) Uani 0.493(8) 1 d DG U P A 1
H217 H 0.2173 0.0213 -0.0032 0.071 Uiso 0.493(8) 1 calc R U P A 1
C218 C 0.2115(17) 0.0494(3) 0.0935(7) 0.040(4) Uani 0.493(8) 1 d DG U P A 1
H218 H 0.2234 0.0696 0.0690 0.048 Uiso 0.493(8) 1 calc R U P A 1
C101 C 0.2034(16) 0.0509(2) 0.1722(6) 0.0250(13) Uani 0.507(8) 1 d D U P A 2
C102 C 0.2709(15) 0.0240(2) 0.2094(5) 0.045(3) Uani 0.507(8) 1 d D U P A 2
H102 H 0.3075 0.0246 0.2645 0.053 Uiso 0.507(8) 1 calc R U P A 2
C103 C 0.2848(15) -0.0039(2) 0.1661(6) 0.054(3) Uani 0.507(8) 1 d D U P A 2
H103 H 0.3309 -0.0223 0.1915 0.065 Uiso 0.507(8) 1 calc R U P A 2
C104 C 0.231(2) -0.0048(3) 0.0855(6) 0.059(4) Uani 0.507(8) 1 d D U P A 2
H104 H 0.2377 -0.0241 0.0562 0.070 Uiso 0.507(8) 1 calc R U P A 2
C105 C 0.168(2) 0.0225(3) 0.0477(5) 0.059(4) Uani 0.507(8) 1 d D U P A 2
H105 H 0.1335 0.0221 -0.0076 0.071 Uiso 0.507(8) 1 calc R U P A 2
C106 C 0.1547(17) 0.0505(3) 0.0910(6) 0.040(4) Uani 0.507(8) 1 d D U P A 2
H106 H 0.1125 0.0693 0.0651 0.048 Uiso 0.507(8) 1 calc R U P A 2
C219 C 0.0790(5) 0.16871(13) 0.0768(3) 0.0189(12) Uani 1 1 d . U . . .
C220 C 0.0276(5) 0.20012(13) 0.0633(3) 0.0196(12) Uani 1 1 d . U . . .
H220 H -0.0385 0.2078 0.0919 0.023 Uiso 1 1 calc R U . . .
C221 C 0.0717(5) 0.22021(13) 0.0087(3) 0.0193(12) Uani 1 1 d . U . . .
H221 H 0.0365 0.2416 0.0001 0.023 Uiso 1 1 calc R U . . .
C222 C 0.1669(5) 0.20894(15) -0.0329(3) 0.0236(13) Uani 1 1 d . U . . .
H222 H 0.1981 0.2227 -0.0699 0.028 Uiso 1 1 calc R U . . .
C223 C 0.2173(6) 0.17804(15) -0.0214(3) 0.0299(15) Uani 1 1 d . U . . .
H223 H 0.2824 0.1706 -0.0510 0.036 Uiso 1 1 calc R U . . .
C224 C 0.1746(6) 0.15748(15) 0.0327(3) 0.0288(14) Uani 1 1 d . U . . .
H224 H 0.2096 0.1360 0.0399 0.035 Uiso 1 1 calc R U . . .
C225 C 0.0297(5) 0.16680(13) 0.2360(3) 0.0177(12) Uani 1 1 d . U . . .
C226 C 0.1331(6) 0.18937(14) 0.2605(3) 0.0239(13) Uani 1 1 d . U . . .
H226 H 0.1972 0.1939 0.2276 0.029 Uiso 1 1 calc R U . . .
C227 C 0.1437(6) 0.20512(14) 0.3311(3) 0.0258(14) Uani 1 1 d . U . . .
H227 H 0.2143 0.2206 0.3468 0.031 Uiso 1 1 calc R U . . .
C228 C 0.0522(6) 0.19861(14) 0.3797(3) 0.0235(13) Uani 1 1 d . U . . .
H228 H 0.0612 0.2091 0.4296 0.028 Uiso 1 1 calc R U . . .
C229 C -0.0528(6) 0.17681(16) 0.3561(3) 0.0317(15) Uani 1 1 d . U . . .
H229 H -0.1179 0.1729 0.3887 0.038 Uiso 1 1 calc R U . . .
C230 C -0.0625(6) 0.16084(16) 0.2850(3) 0.0308(15) Uani 1 1 d . U . . .
H230 H -0.1336 0.1455 0.2694 0.037 Uiso 1 1 calc R U . . .
C231 C -0.1429(6) 0.12829(14) 0.1174(3) 0.0245(13) Uani 1 1 d . U . . .
C232 C -0.1675(8) 0.09588(16) 0.1062(4) 0.057(2) Uani 1 1 d . U . . .
H232 H -0.0932 0.0811 0.1134 0.068 Uiso 1 1 calc R U . . .
C233 C -0.2994(9) 0.08439(19) 0.0845(5) 0.078(3) Uani 1 1 d . U . . .
H233 H -0.3151 0.0618 0.0768 0.094 Uiso 1 1 calc R U . . .
C234 C -0.4087(7) 0.10561(19) 0.0740(4) 0.052(2) Uani 1 1 d . U . . .
H234 H -0.4995 0.0976 0.0608 0.063 Uiso 1 1 calc R U . . .
C235 C -0.3847(6) 0.13876(17) 0.0827(3) 0.0361(16) Uani 1 1 d . U . . .
H235 H -0.4585 0.1537 0.0741 0.043 Uiso 1 1 calc R U . . .
C236 C -0.2521(6) 0.14973(15) 0.1042(3) 0.0285(14) Uani 1 1 d . U . . .
H236 H -0.2353 0.1724 0.1099 0.034 Uiso 1 1 calc R U . . .
N201 N 0.1343(5) 0.11379(11) 0.1621(3) 0.0264(11) Uani 1 1 d . U . . .
P201 P 0.19806(15) 0.08727(4) 0.22451(9) 0.0213(4) Uani 1 1 d . U . . .
P202 P 0.02898(15) 0.14269(4) 0.14904(8) 0.0203(4) Uani 1 1 d . U . . .
C1S C -0.2163(16) 0.0093(4) 0.5128(9) 0.0527(18) Uani 0.486(8) 1 d D U P B 1
H1S1 H -0.1246 0.0001 0.5290 0.079 Uiso 0.486(8) 1 calc R U P B 1
H1S2 H -0.2128 0.0328 0.5208 0.079 Uiso 0.486(8) 1 calc R U P B 1
H1S3 H -0.2503 0.0045 0.4567 0.079 Uiso 0.486(8) 1 calc R U P B 1
C3S C -0.4274(7) 0.0056(4) 0.4972(8) 0.0527(18) Uani 0.486(8) 1 d D U P B 1
H3S1 H -0.4079 -0.0019 0.4459 0.063 Uiso 0.486(8) 1 calc R U P B 1
H3S2 H -0.4267 0.0296 0.4965 0.063 Uiso 0.486(8) 1 calc R U P B 1
C2S C -0.3113(12) -0.0057(4) 0.5620(8) 0.0527(18) Uani 0.486(8) 1 d D U P B 1
H2S1 H -0.3088 0.0049 0.6138 0.063 Uiso 0.486(8) 1 calc R U P B 1
H2S2 H -0.3033 -0.0296 0.5676 0.063 Uiso 0.486(8) 1 calc R U P B 1
C3D C -0.4537(12) -0.0075(4) 0.5356(5) 0.0527(18) Uani 0.514(8) 1 d D U P B 2
H3D1 H -0.5009 -0.0266 0.5526 0.063 Uiso 0.514(8) 1 calc R U P B 2
H3D2 H -0.4415 0.0084 0.5794 0.063 Uiso 0.514(8) 1 calc R U P B 2
C2D C -0.3128(13) -0.0183(4) 0.5235(9) 0.0527(18) Uani 0.514(8) 1 d D U P B 2
H2D1 H -0.3186 -0.0216 0.4661 0.063 Uiso 0.514(8) 1 calc R U P B 2
H2D2 H -0.2946 -0.0398 0.5490 0.063 Uiso 0.514(8) 1 calc R U P B 2
C1D C -0.1821(16) 0.0038(4) 0.5537(9) 0.0527(18) Uani 0.514(8) 1 d . U P B 2
H1D1 H -0.1013 -0.0066 0.5399 0.079 Uiso 0.514(8) 1 calc R U P B 2
H1D2 H -0.1691 0.0063 0.6113 0.079 Uiso 0.514(8) 1 calc R U P B 2
H1D3 H -0.1956 0.0252 0.5286 0.079 Uiso 0.514(8) 1 calc R U P B 2

loop_
_atom_site_aniso_label
_atom_site_aniso_U_11
_atom_site_aniso_U_22
_atom_site_aniso_U_33
_atom_site_aniso_U_23
_atom_site_aniso_U_13
_atom_site_aniso_U_12
Mo8 0.0447(4) 0.0228(3) 0.0348(3) -0.0001(3) 0.0108(3) -0.0100(3)
O802 0.076(4) 0.070(4) 0.055(3) 0.022(3) -0.005(3) -0.017(3)
O801 0.081(4) 0.047(3) 0.069(4) 0.002(3) 0.044(3) 0.001(3)
C876 0.050(4) 0.029(4) 0.047(4) 0.002(3) 0.026(3) -0.009(3)
C877 0.063(5) 0.034(4) 0.032(4) 0.007(3) 0.012(3) -0.004(3)
C801 0.032(2) 0.019(2) 0.026(2) 0.001(2) 0.0094(19) 0.0029(19)
C802 0.030(2) 0.020(2) 0.023(2) 0.009(2) 0.0058(19) 0.004(2)
C803 0.030(2) 0.022(2) 0.026(2) 0.010(2) 0.006(2) 0.011(2)
C804 0.033(2) 0.018(2) 0.032(2) 0.001(2) 0.009(2) 0.011(2)
C805 0.033(2) 0.016(2) 0.031(2) -0.002(2) 0.0084(19) 0.002(2)
C806 0.024(2) 0.025(2) 0.023(2) -0.0005(19) 0.0078(19) -0.0037(19)
C807 0.029(2) 0.025(2) 0.015(2) 0.008(2) 0.0049(19) 0.003(2)
C808 0.024(2) 0.031(2) 0.022(2) 0.008(2) 0.000(2) 0.013(2)
C809 0.033(2) 0.026(2) 0.030(2) -0.003(2) 0.011(2) 0.014(2)
C810 0.034(2) 0.021(2) 0.027(2) -0.008(2) 0.006(2) -0.006(2)
C811 0.018(2) 0.027(2) 0.028(2) -0.002(2) 0.0039(19) -0.009(2)
C812 0.020(2) 0.024(2) 0.019(2) 0.0015(19) 0.0129(18) -0.0030(19)
C813 0.024(2) 0.025(2) 0.013(2) 0.003(2) 0.0103(18) -0.0005(19)
C814 0.027(2) 0.031(2) 0.011(2) 0.003(2) 0.0013(19) 0.001(2)
C815 0.024(2) 0.035(2) 0.016(2) 0.007(2) -0.0041(19) 0.004(2)
C816 0.019(2) 0.038(2) 0.030(2) 0.004(2) 0.002(2) 0.013(2)
C817 0.024(2) 0.033(2) 0.030(2) 0.000(2) 0.011(2) 0.016(2)
C818 0.038(2) 0.029(2) 0.026(2) -0.010(2) 0.011(2) 0.008(2)
C819 0.035(2) 0.028(2) 0.023(2) -0.013(2) 0.008(2) -0.003(2)
C820 0.023(2) 0.024(2) 0.023(2) -0.006(2) -0.0010(19) -0.010(2)
C821 0.012(2) 0.031(2) 0.027(2) 0.002(2) 0.0039(19) -0.005(2)
C822 0.015(2) 0.027(2) 0.024(2) 0.002(2) 0.0116(19) -0.0023(19)
C823 0.028(2) 0.028(2) 0.010(2) 0.001(2) 0.0112(19) 0.001(2)
C824 0.029(2) 0.032(2) 0.007(2) -0.002(2) 0.0022(19) -0.002(2)
C825 0.016(2) 0.043(2) 0.017(2) 0.003(2) -0.0062(19) -0.001(2)
C826 0.012(2) 0.042(2) 0.025(2) 0.004(2) -0.0026(19) 0.004(2)
C827 0.022(2) 0.039(2) 0.027(2) -0.004(2) 0.0148(19) 0.012(2)
C828 0.030(2) 0.035(2) 0.022(2) -0.009(2) 0.0136(19) 0.008(2)
C829 0.030(2) 0.031(2) 0.016(2) -0.008(2) 0.0004(19) -0.007(2)
C830 0.023(2) 0.031(2) 0.019(2) -0.006(2) -0.0047(19) -0.009(2)
C831 0.017(2) 0.025(2) 0.020(2) 0.0019(19) 0.0155(18) 0.0065(19)
C832 0.028(2) 0.024(2) 0.014(2) 0.000(2) 0.0150(18) 0.0015(19)
C833 0.029(2) 0.032(2) 0.009(2) -0.007(2) 0.0003(19) -0.008(2)
C834 0.022(2) 0.041(2) 0.014(2) -0.005(2) -0.0024(19) -0.009(2)
C835 0.011(2) 0.045(2) 0.027(2) 0.000(2) 0.0040(19) -0.002(2)
C836 0.014(2) 0.045(2) 0.029(2) -0.001(2) 0.0130(19) 0.003(2)
C837 0.029(2) 0.037(2) 0.013(2) -0.008(2) 0.0128(19) 0.002(2)
C838 0.029(2) 0.035(2) 0.008(2) -0.008(2) 0.0011(19) -0.002(2)
C839 0.017(2) 0.034(2) 0.018(2) 0.001(2) -0.0052(19) -0.005(2)
C840 0.012(2) 0.033(2) 0.024(2) 0.003(2) 0.0000(19) -0.004(2)
C841 0.014(2) 0.031(2) 0.026(2) 0.007(2) 0.0041(19) 0.008(2)
C842 0.016(2) 0.024(2) 0.026(2) 0.002(2) 0.0129(19) 0.0075(19)
C843 0.035(2) 0.022(2) 0.017(2) -0.0089(19) 0.011(2) -0.002(2)
C844 0.035(2) 0.024(2) 0.014(2) -0.0104(19) 0.008(2) -0.009(2)
C845 0.018(2) 0.042(2) 0.021(2) -0.004(2) -0.0014(19) -0.015(2)
C846 0.013(2) 0.043(2) 0.028(2) 0.000(2) 0.0031(19) -0.014(2)
C847 0.019(2) 0.044(2) 0.025(2) -0.001(2) 0.0163(19) -0.004(2)
C848 0.026(2) 0.040(2) 0.016(2) -0.002(2) 0.0139(19) 0.000(2)
C849 0.028(2) 0.038(2) 0.006(2) 0.002(2) -0.0002(19) -0.002(2)
C850 0.019(2) 0.036(2) 0.012(2) 0.005(2) -0.0073(18) 0.000(2)
C851 0.028(2) 0.022(2) 0.030(2) 0.001(2) 0.015(2) 0.011(2)
C852 0.037(2) 0.018(2) 0.026(2) -0.005(2) 0.016(2) 0.002(2)
C853 0.040(2) 0.022(2) 0.020(2) -0.010(2) 0.004(2) -0.012(2)
C854 0.031(2) 0.034(2) 0.023(2) -0.005(2) 0.003(2) -0.018(2)
C855 0.018(2) 0.038(2) 0.029(2) 0.001(2) 0.009(2) -0.016(2)
C856 0.021(2) 0.041(2) 0.027(2) 0.003(2) 0.0129(19) -0.011(2)
C857 0.031(2) 0.036(2) 0.012(2) 0.006(2) 0.0120(19) -0.004(2)
C858 0.032(2) 0.036(2) 0.006(2) 0.007(2) 0.0033(19) -0.001(2)
C859 0.024(2) 0.032(2) 0.022(2) 0.007(2) -0.0022(19) 0.004(2)
C860 0.021(2) 0.028(2) 0.027(2) 0.008(2) 0.001(2) 0.009(2)
C861 0.028(2) 0.022(2) 0.029(2) 0.007(2) 0.008(2) 0.012(2)
C862 0.041(2) 0.016(2) 0.028(2) -0.005(2) 0.014(2) -0.007(2)
C863 0.030(2) 0.031(2) 0.027(2) -0.003(2) 0.008(2) -0.019(2)
C864 0.032(2) 0.035(2) 0.021(2) 0.008(2) 0.013(2) -0.008(2)
C865 0.029(2) 0.033(2) 0.015(2) 0.011(2) 0.0025(19) 0.004(2)
C866 0.035(2) 0.021(2) 0.031(2) 0.010(2) 0.010(2) 0.005(2)
C867 0.040(2) 0.019(2) 0.031(2) 0.003(2) 0.014(2) -0.005(2)
C868 0.035(2) 0.025(2) 0.027(2) 0.005(2) 0.014(2) -0.014(2)
C869 0.035(2) 0.029(2) 0.022(2) 0.010(2) 0.011(2) -0.009(2)
C870 0.034(2) 0.027(2) 0.023(2) 0.015(2) 0.007(2) 0.002(2)
C871 0.141(5) 0.062(4) 0.058(4) -0.027(3) 0.033(4) -0.059(4)
C872 0.105(5) 0.044(3) 0.067(4) -0.021(3) 0.024(4) -0.035(4)
C873 0.085(5) 0.037(4) 0.054(4) -0.009(3) 0.013(3) -0.032(3)
C874 0.099(5) 0.053(4) 0.066(4) -0.005(4) -0.012(3) -0.044(3)
C875 0.136(6) 0.065(4) 0.045(4) -0.005(3) -0.005(4) -0.070(4)
C207 0.024(3) 0.021(3) 0.019(3) 0.001(2) 0.004(2) 0.001(2)
C208 0.033(4) 0.041(4) 0.027(3) -0.003(3) 0.006(3) -0.021(3)
C209 0.034(4) 0.047(4) 0.016(3) -0.003(3) 0.002(3) -0.013(3)
C210 0.043(4) 0.055(5) 0.030(4) -0.007(3) 0.019(3) -0.019(3)
C211 0.099(7) 0.116(8) 0.084(6) -0.065(6) 0.069(6) -0.086(6)
C212 0.078(6) 0.093(7) 0.056(5) -0.048(5) 0.044(4) -0.061(5)
C201 0.024(3) 0.026(5) 0.019(3) 0.005(3) 0.006(2) 0.003(3)
C202 0.028(3) 0.029(4) 0.020(6) 0.007(4) 0.004(4) 0.005(3)
C203 0.029(4) 0.033(5) 0.021(6) 0.005(4) 0.011(4) -0.004(3)
C204 0.023(4) 0.035(6) 0.020(3) -0.002(4) 0.009(3) 0.001(4)
C205 0.023(4) 0.035(6) 0.028(5) 0.002(4) 0.008(4) 0.007(4)
C206 0.027(4) 0.030(6) 0.025(5) 0.003(4) 0.007(4) 0.003(4)
C107 0.024(3) 0.026(5) 0.019(3) 0.005(3) 0.006(2) 0.003(3)
C108 0.028(3) 0.029(4) 0.020(6) 0.007(4) 0.004(4) 0.005(3)
C109 0.029(4) 0.033(5) 0.021(6) 0.005(4) 0.011(4) -0.004(3)
C110 0.023(4) 0.035(6) 0.020(3) -0.002(4) 0.009(3) 0.001(4)
C111 0.023(4) 0.035(6) 0.028(5) 0.002(4) 0.008(4) 0.007(4)
C112 0.027(4) 0.030(6) 0.025(5) 0.003(4) 0.007(4) 0.003(4)
C213 0.025(3) 0.020(3) 0.032(3) 0.000(3) 0.010(3) 0.004(3)
C214 0.073(10) 0.020(4) 0.037(5) 0.009(3) 0.003(6) 0.007(6)
C215 0.078(9) 0.014(4) 0.069(5) 0.010(4) 0.012(7) 0.018(6)
C216 0.089(13) 0.030(4) 0.066(5) -0.016(4) 0.036(6) 0.005(6)
C217 0.096(13) 0.043(5) 0.039(4) -0.011(3) 0.015(5) 0.007(6)
C218 0.062(14) 0.029(4) 0.028(4) -0.004(3) 0.006(6) 0.005(6)
C101 0.025(3) 0.020(3) 0.032(3) 0.000(3) 0.010(3) 0.004(3)
C102 0.073(10) 0.020(4) 0.037(5) 0.009(3) 0.003(6) 0.007(6)
C103 0.078(9) 0.014(4) 0.069(5) 0.010(4) 0.012(7) 0.018(6)
C104 0.089(13) 0.030(4) 0.066(5) -0.016(4) 0.036(6) 0.005(6)
C105 0.096(13) 0.043(5) 0.039(4) -0.011(3) 0.015(5) 0.007(6)
C106 0.062(14) 0.029(4) 0.028(4) -0.004(3) 0.006(6) 0.005(6)
C219 0.021(3) 0.020(3) 0.015(3) 0.001(2) 0.002(2) 0.000(2)
C220 0.020(3) 0.026(3) 0.013(3) -0.007(2) 0.003(2) -0.002(2)
C221 0.020(3) 0.021(3) 0.017(3) 0.004(2) 0.003(2) -0.001(2)
C222 0.017(3) 0.037(4) 0.016(3) 0.005(3) 0.002(2) -0.008(3)
C223 0.033(3) 0.041(4) 0.020(3) 0.002(3) 0.015(3) 0.009(3)
C224 0.036(4) 0.028(4) 0.024(3) -0.004(3) 0.010(3) 0.009(3)
C225 0.022(3) 0.022(3) 0.010(3) 0.005(2) 0.004(2) 0.000(2)
C226 0.023(3) 0.028(3) 0.022(3) 0.000(3) 0.007(3) 0.000(3)
C227 0.028(3) 0.024(3) 0.025(3) -0.005(3) 0.005(3) -0.003(3)
C228 0.031(3) 0.025(3) 0.012(3) -0.007(3) -0.002(2) 0.014(3)
C229 0.028(3) 0.054(4) 0.016(3) -0.002(3) 0.011(3) -0.002(3)
C230 0.031(3) 0.044(4) 0.019(3) -0.005(3) 0.008(3) -0.013(3)
C231 0.030(3) 0.024(3) 0.016(3) 0.001(3) -0.002(2) -0.004(2)
C232 0.057(4) 0.020(3) 0.074(5) 0.010(4) -0.038(4) -0.011(3)
C233 0.073(5) 0.037(4) 0.099(7) 0.018(5) -0.050(5) -0.026(4)
C234 0.048(4) 0.063(5) 0.035(4) 0.018(4) -0.020(4) -0.030(4)
C235 0.030(3) 0.057(4) 0.021(3) 0.000(3) 0.006(3) -0.007(3)
C236 0.027(3) 0.032(4) 0.028(3) -0.002(3) 0.008(3) -0.003(3)
N201 0.039(3) 0.026(3) 0.013(2) -0.001(2) 0.000(2) 0.006(2)
P201 0.0234(8) 0.0211(9) 0.0188(8) 0.0022(7) 0.0026(6) 0.0011(7)
P202 0.0261(8) 0.0197(8) 0.0148(8) 0.0004(7) 0.0033(6) 0.0006(7)
C1S 0.076(4) 0.051(5) 0.035(5) 0.006(3) 0.020(4) 0.005(4)
C3S 0.076(4) 0.051(5) 0.035(5) 0.006(3) 0.020(4) 0.005(4)
C2S 0.076(4) 0.051(5) 0.035(5) 0.006(3) 0.020(4) 0.005(4)
C3D 0.076(4) 0.051(5) 0.035(5) 0.006(3) 0.020(4) 0.005(4)
C2D 0.076(4) 0.051(5) 0.035(5) 0.006(3) 0.020(4) 0.005(4)
C1D 0.076(4) 0.051(5) 0.035(5) 0.006(3) 0.020(4) 0.005(4)

loop_
_atom_type_symbol
_atom_type_description
_atom_type_scat_dispersion_real
_atom_type_scat_dispersion_imag
_atom_type_scat_source
C C 0.0033 0.0016 'International Tables Vol C Tables 4.2.6.8 and 6.1.1.4'
P P 0.1023 0.0942 'International Tables Vol C Tables 4.2.6.8 and 6.1.1.4'
Mo Mo -1.6832 0.6857 'International Tables Vol C Tables 4.2.6.8 and 6.1.1.4'
O O 0.0106 0.0060 'International Tables Vol C Tables 4.2.6.8 and 6.1.1.4'
N N 0.0061 0.0033 'International Tables Vol C Tables 4.2.6.8 and 6.1.1.4'
H H 0.0000 0.0000 'International Tables Vol C Tables 4.2.6.8 and 6.1.1.4'

loop_
_geom_angle_atom_site_label_1
_geom_angle_atom_site_label_2
_geom_angle_atom_site_label_3
_geom_angle
_geom_angle_site_symmetry_1
_geom_angle_site_symmetry_3
C876 Mo8 C877 77.2(3) . .
C876 Mo8 C801 110.7(2) . .
C877 Mo8 C801 86.3(3) . .
C876 Mo8 C806 83.7(2) . .
C877 Mo8 C806 107.8(2) . .
C801 Mo8 C806 39.19(19) . .
C876 Mo8 C873 99.1(2) . .
C877 Mo8 C873 99.7(2) . .
C801 Mo8 C873 150.2(2) . .
C806 Mo8 C873 152.3(2) . .
C876 Mo8 C874 95.0(3) . .
C877 Mo8 C874 133.7(3) . .
C801 Mo8 C874 137.3(2) . .
C806 Mo8 C874 116.7(2) . .
C873 Mo8 C874 35.74(7) . .
C876 Mo8 C872 131.5(2) . .
C877 Mo8 C872 92.2(2) . .
C801 Mo8 C872 115.7(2) . .
C806 Mo8 C872 143.4(2) . .
C873 Mo8 C872 35.61(7) . .
C874 Mo8 C872 59.14(8) . .
C876 Mo8 C875 123.1(3) . .
C877 Mo8 C875 150.7(3) . .
C801 Mo8 C875 103.0(2) . .
C806 Mo8 C875 96.23(18) . .
C873 Mo8 C875 59.03(8) . .
C874 Mo8 C875 35.35(7) . .
C872 Mo8 C875 58.64(8) . .
C876 Mo8 C871 153.6(2) . .
C877 Mo8 C871 118.2(3) . .
C801 Mo8 C871 92.46(19) . .
C806 Mo8 C871 109.0(2) . .
C873 Mo8 C871 58.89(8) . .
C874 Mo8 C871 58.72(8) . .
C872 Mo8 C871 35.15(7) . .
C875 Mo8 C871 35.01(7) . .
O801 C876 Mo8 179.5(6) . .
O802 C877 Mo8 177.1(6) . .
C802 C801 C805 102.9(5) . .
C802 C801 C806 116.1(5) . .
C805 C801 C806 115.7(5) . .
C802 C801 Mo8 125.6(4) . .
C805 C801 Mo8 123.2(4) . .
C806 C801 Mo8 70.4(3) . .
C807 C802 C803 118.3(5) . .
C807 C802 C801 123.0(5) . .
C803 C802 C801 110.8(5) . .
C808 C803 C802 120.8(5) . .
C808 C803 C804 120.7(5) . .
C802 C803 C804 107.1(5) . .
C809 C804 C805 121.2(5) . .
C809 C804 C803 119.4(6) . .
C805 C804 C803 107.8(5) . .
C810 C805 C804 118.1(5) . .
C810 C805 C801 123.4(5) . .
C804 C805 C801 110.0(5) . .
C812 C806 C811 103.7(5) . .
C812 C806 C801 117.3(5) . .
C811 C806 C801 117.3(5) . .
C812 C806 Mo8 124.0(4) . .
C811 C806 Mo8 121.8(4) . .
C801 C806 Mo8 70.4(3) . .
C802 C807 C814 120.6(5) . .
C802 C807 C813 119.3(5) . .
C814 C807 C813 106.6(5) . .
C803 C808 C815 120.4(5) . .
C803 C808 C816 119.1(5) . .
C815 C808 C816 107.6(5) . .
C804 C809 C818 119.8(6) . .
C804 C809 C817 119.9(5) . .
C818 C809 C817 107.5(5) . .
C805 C810 C819 120.7(5) . .
C805 C810 C820 119.4(5) . .
C819 C810 C820 106.9(5) . .
C820 C811 C821 118.5(5) . .
C820 C811 C806 123.3(5) . .
C821 C811 C806 109.4(5) . .
C813 C812 C822 118.4(5) . .
C813 C812 C806 123.4(5) . .
C822 C812 C806 110.4(5) . .
C812 C813 C823 120.4(5) . .
C812 C813 C807 119.8(5) . .
C823 C813 C807 107.8(5) . .
C815 C814 C807 120.3(5) . .
C815 C814 C824 119.7(5) . .
C807 C814 C824 108.8(5) . .
C814 C815 C808 119.5(5) . .
C814 C815 C825 119.6(6) . .
C808 C815 C825 108.6(5) . .
C817 C816 C826 120.1(6) . .
C817 C816 C808 120.3(6) . .
C826 C816 C808 107.8(5) . .
C816 C817 C827 119.2(6) . .
C816 C817 C809 120.6(6) . .
C827 C817 C809 109.0(5) . .
C819 C818 C809 119.0(6) . .
C819 C818 C828 120.3(6) . .
C809 C818 C828 108.2(5) . .
C818 C819 C810 121.1(6) . .
C818 C819 C829 118.7(6) . .
C810 C819 C829 109.0(5) . .
C811 C820 C830 120.5(5) . .
C811 C820 C810 120.1(5) . .
C830 C820 C810 107.6(5) . .
C840 C821 C811 123.1(5) . .
C840 C821 C822 120.9(5) . .
C811 C821 C822 108.0(5) . .
C831 C822 C812 122.9(5) . .
C831 C822 C821 121.2(5) . .
C812 C822 C821 107.3(5) . .
C824 C823 C832 120.6(5) . .
C824 C823 C813 109.0(5) . .
C832 C823 C813 122.2(5) . .
C833 C824 C823 121.8(5) . .
C833 C824 C814 122.2(5) . .
C823 C824 C814 107.7(5) . .
C834 C825 C826 120.5(5) . .
C834 C825 C815 121.4(5) . .
C826 C825 C815 108.5(5) . .
C835 C826 C825 121.3(6) . .
C835 C826 C816 121.5(5) . .
C825 C826 C816 107.5(5) . .
C836 C827 C817 122.5(5) . .
C836 C827 C828 119.9(5) . .
C817 C827 C828 107.3(5) . .
C837 C828 C827 121.5(6) . .
C837 C828 C818 121.5(5) . .
C827 C828 C818 107.9(5) . .
C838 C829 C830 122.1(6) . .
C838 C829 C819 122.1(5) . .
C830 C829 C819 107.1(5) . .
C829 C830 C839 120.3(5) . .
C829 C830 C820 109.3(5) . .
C839 C830 C820 121.6(5) . .
C842 C831 C822 115.9(5) . .
C842 C831 C832 119.5(5) . .
C822 C831 C832 118.1(5) . .
C843 C832 C823 116.8(5) . .
C843 C832 C831 118.8(5) . .
C823 C832 C831 117.5(5) . .
C824 C833 C844 116.6(5) . .
C824 C833 C834 118.0(5) . .
C844 C833 C834 118.3(5) . .
C845 C834 C825 116.5(5) . .
C845 C834 C833 118.7(5) . .
C825 C834 C833 118.7(5) . .
C826 C835 C846 117.2(5) . .
C826 C835 C836 118.7(5) . .
C846 C835 C836 117.9(5) . .
C827 C836 C847 117.4(5) . .
C827 C836 C835 117.8(5) . .
C847 C836 C835 118.9(6) . .
C848 C837 C828 116.3(5) . .
C848 C837 C838 118.5(5) . .
C828 C837 C838 117.9(5) . .
C829 C838 C849 116.7(5) . .
C829 C838 C837 119.3(5) . .
C849 C838 C837 118.2(5) . .
C850 C839 C830 116.7(5) . .
C850 C839 C840 118.5(5) . .
C830 C839 C840 117.8(5) . .
C821 C840 C841 116.9(5) . .
C821 C840 C839 118.0(5) . .
C841 C840 C839 118.7(5) . .
C840 C841 C842 120.6(5) . .
C840 C841 C860 121.7(5) . .
C842 C841 C860 107.9(5) . .
C831 C842 C841 122.0(5) . .
C831 C842 C851 120.9(5) . .
C841 C842 C851 107.4(5) . .
C832 C843 C844 120.9(5) . .
C832 C843 C852 121.1(5) . .
C844 C843 C852 107.9(5) . .
C833 C844 C843 121.1(5) . .
C833 C844 C853 121.9(5) . .
C843 C844 C853 107.9(5) . .
C834 C845 C846 121.1(6) . .
C834 C845 C854 121.6(5) . .
C846 C845 C854 108.1(5) . .
C835 C846 C855 122.3(5) . .
C835 C846 C845 120.4(5) . .
C855 C846 C845 106.9(5) . .
C836 C847 C848 120.9(5) . .
C836 C847 C856 121.5(5) . .
C848 C847 C856 108.0(5) . .
C837 C848 C847 121.4(5) . .
C837 C848 C857 122.3(5) . .
C847 C848 C857 107.8(5) . .
C838 C849 C850 120.1(5) . .
C838 C849 C858 121.8(5) . .
C850 C849 C858 107.9(5) . .
C839 C850 C849 121.6(5) . .
C839 C850 C859 121.4(5) . .
C849 C850 C859 107.9(5) . .
C852 C851 C861 120.2(5) . .
C852 C851 C842 119.4(5) . .
C861 C851 C842 108.3(5) . .
C851 C852 C843 120.0(5) . .
C851 C852 C862 120.1(5) . .
C843 C852 C862 108.3(5) . .
C854 C853 C862 120.0(5) . .
C854 C853 C844 119.2(5) . .
C862 C853 C844 108.7(5) . .
C853 C854 C863 120.2(6) . .
C853 C854 C845 120.1(5) . .
C863 C854 C845 108.9(5) . .
C856 C855 C846 120.0(6) . .
C856 C855 C863 119.8(6) . .
C846 C855 C863 109.3(5) . .
C855 C856 C864 120.1(6) . .
C855 C856 C847 119.3(6) . .
C864 C856 C847 108.2(5) . .
C858 C857 C864 120.6(5) . .
C858 C857 C848 118.9(5) . .
C864 C857 C848 108.7(5) . .
C857 C858 C849 120.1(5) . .
C857 C858 C865 119.4(5) . .
C849 C858 C865 109.0(5) . .
C860 C859 C865 119.8(5) . .
C860 C859 C850 120.2(5) . .
C865 C859 C850 108.5(5) . .
C859 C860 C861 120.9(5) . .
C859 C860 C841 119.2(5) . .
C861 C860 C841 109.1(5) . .
C866 C861 C860 120.0(5) . .
C866 C861 C851 120.0(5) . .
C860 C861 C851 107.4(5) . .
C867 C862 C853 119.9(6) . .
C867 C862 C852 120.1(5) . .
C853 C862 C852 107.2(5) . .
C868 C863 C854 120.1(5) . .
C868 C863 C855 120.5(5) . .
C854 C863 C855 106.7(5) . .
C869 C864 C857 119.7(5) . .
C869 C864 C856 120.2(5) . .
C857 C864 C856 107.3(5) . .
C870 C865 C858 120.6(5) . .
C870 C865 C859 119.7(5) . .
C858 C865 C859 106.6(5) . .
C861 C866 C870 119.7(6) . .
C861 C866 C867 119.4(5) . .
C870 C866 C867 107.7(5) . .
C862 C867 C868 120.2(6) . .
C862 C867 C866 120.2(5) . .
C868 C867 C866 107.7(5) . .
C863 C868 C869 119.7(6) . .
C863 C868 C867 119.5(5) . .
C869 C868 C867 108.1(5) . .
C864 C869 C870 120.3(5) . .
C864 C869 C868 119.7(6) . .
C870 C869 C868 108.0(5) . .
C865 C870 C866 119.9(5) . .
C865 C870 C869 119.3(5) . .
C866 C870 C869 108.5(5) . .
C875 C871 C872 108.0 . .
C875 C871 Mo8 72.1(2) . .
C872 C871 Mo8 71.29(19) . .
C875 C871 H871 126.0 . .
C872 C871 H871 126.0 . .
Mo8 C871 H871 122.3 . .
C873 C872 C871 108.0 . .
C873 C872 Mo8 71.1(2) . .
C871 C872 Mo8 73.56(19) . .
C873 C872 H872 126.0 . .
C871 C872 H872 126.0 . .
Mo8 C872 H872 121.1 . .
C874 C873 C872 108.0 . .
C874 C873 Mo8 72.6(2) . .
C872 C873 Mo8 73.3(2) . .
C874 C873 H873 126.0 . .
C872 C873 H873 126.0 . .
Mo8 C873 H873 119.9 . .
C873 C874 C875 108.0 . .
C873 C874 Mo8 71.66(19) . .
C875 C874 Mo8 73.71(19) . .
C873 C874 H874 126.0 . .
C875 C874 H874 126.0 . .
Mo8 C874 H874 120.4 . .
C871 C875 C874 108.0 . .
C871 C875 Mo8 72.9(2) . .
C874 C875 Mo8 70.94(19) . .
C871 C875 H875 126.0 . .
C874 C875 H875 126.0 . .
Mo8 C875 H875 121.9 . .
C212 C207 C208 117.6(6) . .
C212 C207 P201 120.9(5) . .
C208 C207 P201 121.3(4) . .
C209 C208 C207 121.4(6) . .
C209 C208 H208 119.3 . .
C207 C208 H208 119.3 . .
C210 C209 C208 120.2(6) . .
C210 C209 H209 119.9 . .
C208 C209 H209 119.9 . .
C209 C210 C211 118.7(6) . .
C209 C210 H210 120.6 . .
C211 C210 H210 120.6 . .
C210 C211 C212 120.8(7) . .
C210 C211 H211 119.6 . .
C212 C211 H211 119.6 . .
C207 C212 C211 121.0(7) . .
C207 C212 H212 119.5 . .
C211 C212 H212 119.5 . .
C202 C201 C206 120.6(9) . .
C202 C201 P201 119.9(10) . .
C206 C201 P201 119.3(10) . .
C201 C202 C203 119.1(9) . .
C201 C202 H202 120.5 . .
C203 C202 H202 120.5 . .
C204 C203 C202 120.0(10) . .
C204 C203 H203 120.0 . .
C202 C203 H203 120.0 . .
C203 C204 C205 121.0(10) . .
C203 C204 H204 119.5 . .
C205 C204 H204 119.5 . .
C206 C205 C204 119.3(10) . .
C206 C205 H205 120.4 . .
C204 C205 H205 120.4 . .
C205 C206 C201 120.1(10) . .
C205 C206 H206 119.9 . .
C201 C206 H206 119.9 . .
C108 C107 C112 118.3 . .
C108 C107 P201 120.0(9) . .
C112 C107 P201 121.6(10) . .
C107 C108 C109 119.8 . .
C107 C108 H108 120.1 . .
C109 C108 H108 120.1 . .
C110 C109 C108 121.2 . .
C110 C109 H109 119.4 . .
C108 C109 H109 119.4 . .
C109 C110 C111 119.9 . .
C109 C110 H110 120.1 . .
C111 C110 H110 120.1 . .
C110 C111 C112 119.9 . .
C110 C111 H111 120.1 . .
C112 C111 H111 120.1 . .
C107 C112 C111 120.9 . .
C107 C112 H112 119.6 . .
C111 C112 H112 119.6 . .
C214 C213 C218 120.0 . .
C214 C213 P201 122.1(7) . .
C218 C213 P201 117.8(7) . .
C213 C214 C215 120.0 . .
C213 C214 H214 120.0 . .
C215 C214 H214 120.0 . .
C216 C215 C214 120.0 . .
C216 C215 H215 120.0 . .
C214 C215 H215 120.0 . .
C217 C216 C215 120.0 . .
C217 C216 H216 120.0 . .
C215 C216 H216 120.0 . .
C216 C217 C218 120.0 . .
C216 C217 H217 120.0 . .
C218 C217 H217 120.0 . .
C217 C218 C213 120.0 . .
C217 C218 H218 120.0 . .
C213 C218 H218 120.0 . .
C102 C101 C106 119.98(9) . .
C102 C101 P201 120.2(6) . .
C106 C101 P201 119.3(6) . .
C101 C102 C103 119.98(8) . .
C101 C102 H102 120.0 . .
C103 C102 H102 120.0 . .
C104 C103 C102 119.99(8) . .
C104 C103 H103 120.0 . .
C102 C103 H103 120.0 . .
C103 C104 C105 119.99(8) . .
C103 C104 H104 120.0 . .
C105 C104 H104 120.0 . .
C104 C105 C106 119.98(8) . .
C104 C105 H105 120.0 . .
C106 C105 H105 120.0 . .
C105 C106 C101 119.98(8) . .
C105 C106 H106 120.0 . .
C101 C106 H106 120.0 . .
C220 C219 C224 118.7(5) . .
C220 C219 P202 122.1(4) . .
C224 C219 P202 119.2(4) . .
C221 C220 C219 120.9(5) . .
C221 C220 H220 119.6 . .
C219 C220 H220 119.6 . .
C222 C221 C220 119.5(5) . .
C222 C221 H221 120.3 . .
C220 C221 H221 120.3 . .
C223 C222 C221 120.6(5) . .
C223 C222 H222 119.7 . .
C221 C222 H222 119.7 . .
C222 C223 C224 121.0(5) . .
C222 C223 H223 119.5 . .
C224 C223 H223 119.5 . .
C223 C224 C219 119.3(5) . .
C223 C224 H224 120.4 . .
C219 C224 H224 120.4 . .
C230 C225 C226 118.2(5) . .
C230 C225 P202 120.9(4) . .
C226 C225 P202 120.5(4) . .
C227 C226 C225 121.0(5) . .
C227 C226 H226 119.5 . .
C225 C226 H226 119.5 . .
C226 C227 C228 120.0(5) . .
C226 C227 H227 120.0 . .
C228 C227 H227 120.0 . .
C227 C228 C229 120.1(5) . .
C227 C228 H228 120.0 . .
C229 C228 H228 120.0 . .
C230 C229 C228 119.6(5) . .
C230 C229 H229 120.2 . .
C228 C229 H229 120.2 . .
C229 C230 C225 121.0(6) . .
C229 C230 H230 119.5 . .
C225 C230 H230 119.5 . .
C232 C231 C236 119.0(6) . .
C232 C231 P202 120.1(5) . .
C236 C231 P202 120.9(4) . .
C231 C232 C233 120.7(7) . .
C231 C232 H232 119.7 . .
C233 C232 H232 119.7 . .
C232 C233 C234 120.4(7) . .
C232 C233 H233 119.8 . .
C234 C233 H233 119.8 . .
C233 C234 C235 119.4(6) . .
C233 C234 H234 120.3 . .
C235 C234 H234 120.3 . .
C236 C235 C234 119.2(6) . .
C236 C235 H235 120.4 . .
C234 C235 H235 120.4 . .
C235 C236 C231 121.3(6) . .
C235 C236 H236 119.4 . .
C231 C236 H236 119.4 . .
P202 N201 P201 142.3(3) . .
N201 P201 C101 106.7(4) . .
N201 P201 C201 107.7(5) . .
N201 P201 C207 115.8(3) . .
C101 P201 C207 109.9(5) . .
C201 P201 C207 105.4(5) . .
N201 P201 C107 112.4(6) . .
C101 P201 C107 102.6(8) . .
C207 P201 C107 108.5(6) . .
N201 P201 C213 107.7(4) . .
C201 P201 C213 113.0(7) . .
C207 P201 C213 107.3(5) . .
N201 P202 C219 106.6(3) . .
N201 P202 C225 113.7(2) . .
C219 P202 C225 107.0(3) . .
N201 P202 C231 111.5(3) . .
C219 P202 C231 111.4(2) . .
C225 P202 C231 106.7(3) . .
C2S C1S H1S1 109.5 . .
C2S C1S H1S2 109.5 . .
H1S1 C1S H1S2 109.5 . .
C2S C1S H1S3 109.5 . .
H1S1 C1S H1S3 109.5 . .
H1S2 C1S H1S3 109.5 . .
C2S C3S C3S 117.3(13) . 3_456
C2S C3S H3S1 108.0 . .
C3S C3S H3S1 108.0 3_456 .
C2S C3S H3S2 108.0 . .
C3S C3S H3S2 108.0 3_456 .
H3S1 C3S H3S2 107.2 . .
C1S C2S C3S 86.3(9) . .
C1S C2S H2S1 114.3 . .
C3S C2S H2S1 114.3 . .
C1S C2S H2S2 114.3 . .
C3S C2S H2S2 114.3 . .
H2S1 C2S H2S2 111.4 . .
C3D C3D C2D 116.3(13) 3_456 .
C3D C3D H3D1 108.2 3_456 .
C2D C3D H3D1 108.2 . .
C3D C3D H3D2 108.2 3_456 .
C2D C3D H3D2 108.2 . .
H3D1 C3D H3D2 107.4 . .
C3D C2D C1D 120.6(13) . .
C3D C2D H2D1 107.2 . .
C1D C2D H2D1 107.2 . .
C3D C2D H2D2 107.2 . .
C1D C2D H2D2 107.2 . .
H2D1 C2D H2D2 106.8 . .
C2D C1D H1D1 109.5 . .
C2D C1D H1D2 109.5 . .
H1D1 C1D H1D2 109.5 . .
C2D C1D H1D3 109.5 . .
H1D1 C1D H1D3 109.5 . .
H1D2 C1D H1D3 109.5 . .

loop_
_geom_bond_atom_site_label_1
_geom_bond_atom_site_label_2
_geom_bond_distance
_geom_bond_site_symmetry_2
Mo8 C876 1.931(7) .
Mo8 C877 1.938(7) .
Mo8 C801 2.251(6) .
Mo8 C806 2.252(6) .
Mo8 C873 2.307(5) .
Mo8 C874 2.320(5) .
Mo8 C872 2.336(5) .
Mo8 C875 2.356(5) .
Mo8 C871 2.366(5) .
O802 C877 1.164(7) .
O801 C876 1.166(7) .
C801 C802 1.464(8) .
C801 C805 1.486(8) .
C801 C806 1.510(8) .
C802 C807 1.396(8) .
C802 C803 1.441(8) .
C803 C808 1.399(8) .
C803 C804 1.444(8) .
C804 C809 1.408(8) .
C804 C805 1.435(8) .
C805 C810 1.395(8) .
C806 C812 1.456(7) .
C806 C811 1.478(8) .
C807 C814 1.441(8) .
C807 C813 1.460(7) .
C808 C815 1.419(8) .
C808 C816 1.458(8) .
C809 C818 1.430(8) .
C809 C817 1.439(8) .
C810 C819 1.431(8) .
C810 C820 1.460(8) .
C811 C820 1.374(8) .
C811 C821 1.434(8) .
C812 C813 1.370(7) .
C812 C822 1.437(7) .
C813 C823 1.436(7) .
C814 C815 1.392(8) .
C814 C824 1.442(8) .
C815 C825 1.434(8) .
C816 C817 1.383(8) .
C816 C826 1.441(8) .
C817 C827 1.435(8) .
C818 C819 1.390(8) .
C818 C828 1.447(8) .
C819 C829 1.457(8) .
C820 C830 1.441(8) .
C821 C840 1.413(7) .
C821 C822 1.438(8) .
C822 C831 1.423(7) .
C823 C824 1.420(8) .
C823 C832 1.426(7) .
C824 C833 1.404(8) .
C825 C834 1.428(8) .
C825 C826 1.432(8) .
C826 C835 1.412(8) .
C827 C836 1.415(8) .
C827 C828 1.442(8) .
C828 C837 1.427(8) .
C829 C838 1.404(8) .
C829 C830 1.416(8) .
C830 C839 1.425(8) .
C831 C842 1.404(7) .
C831 C832 1.451(8) .
C832 C843 1.404(8) .
C833 C844 1.415(8) .
C833 C834 1.470(8) .
C834 C845 1.423(8) .
C835 C846 1.413(8) .
C835 C836 1.469(8) .
C836 C847 1.416(8) .
C837 C848 1.410(8) .
C837 C838 1.464(8) .
C838 C849 1.424(8) .
C839 C850 1.411(8) .
C839 C840 1.464(8) .
C840 C841 1.415(8) .
C841 C842 1.438(8) .
C841 C860 1.447(8) .
C842 C851 1.456(8) .
C843 C844 1.435(8) .
C843 C852 1.452(8) .
C844 C853 1.457(8) .
C845 C846 1.440(8) .
C845 C854 1.441(8) .
C846 C855 1.440(8) .
C847 C848 1.432(8) .
C847 C856 1.455(8) .
C848 C857 1.447(8) .
C849 C850 1.428(8) .
C849 C858 1.439(8) .
C850 C859 1.448(8) .
C851 C852 1.377(8) .
C851 C861 1.451(8) .
C852 C862 1.458(8) .
C853 C854 1.391(8) .
C853 C862 1.438(8) .
C854 C863 1.432(8) .
C855 C856 1.381(8) .
C855 C863 1.443(8) .
C856 C864 1.443(8) .
C857 C858 1.391(8) .
C857 C864 1.441(8) .
C858 C865 1.443(8) .
C859 C860 1.383(8) .
C859 C865 1.445(8) .
C860 C861 1.426(8) .
C861 C866 1.406(8) .
C862 C867 1.388(8) .
C863 C868 1.398(8) .
C864 C869 1.404(8) .
C865 C870 1.406(8) .
C866 C870 1.435(8) .
C866 C867 1.449(8) .
C867 C868 1.442(8) .
C868 C869 1.436(8) .
C869 C870 1.436(8) .
C871 C875 1.4200 .
C871 C872 1.4200 .
C871 H871 0.9500 .
C872 C873 1.4200 .
C872 H872 0.9500 .
C873 C874 1.4200 .
C873 H873 0.9500 .
C874 C875 1.4200 .
C874 H874 0.9500 .
C875 H875 0.9500 .
C207 C212 1.356(8) .
C207 C208 1.383(8) .
C207 P201 1.794(6) .
C208 C209 1.374(8) .
C208 H208 0.9500 .
C209 C210 1.363(8) .
C209 H209 0.9500 .
C210 C211 1.365(9) .
C210 H210 0.9500 .
C211 C212 1.383(10) .
C211 H211 0.9500 .
C212 H212 0.9500 .
C201 C202 1.391(14) .
C201 C206 1.396(14) .
C201 P201 1.793(13) .
C202 C203 1.402(13) .
C202 H202 0.9500 .
C203 C204 1.383(14) .
C203 H203 0.9500 .
C204 C205 1.390(14) .
C204 H204 0.9500 .
C205 C206 1.389(14) .
C205 H205 0.9500 .
C206 H206 0.9500 .
C107 C108 1.3631 .
C107 C112 1.3739 .
C107 P201 1.826(14) .
C108 C109 1.4007 .
C108 H108 0.9500 .
C109 C110 1.3326 .
C109 H109 0.9500 .
C110 C111 1.3529 .
C110 H110 0.9500 .
C111 C112 1.3910 .
C111 H111 0.9500 .
C112 H112 0.9500 .
C213 C214 1.3900 .
C213 C218 1.3900 .
C213 P201 1.828(9) .
C214 C215 1.3900 .
C214 H214 0.9500 .
C215 C216 1.3900 .
C215 H215 0.9500 .
C216 C217 1.3900 .
C216 H216 0.9500 .
C217 C218 1.3900 .
C217 H217 0.9500 .
C218 H218 0.9500 .
C101 C102 1.3901(9) .
C101 C106 1.3902(9) .
C101 P201 1.752(8) .
C102 C103 1.3901(9) .
C102 H102 0.9500 .
C103 C104 1.3899(9) .
C103 H103 0.9500 .
C104 C105 1.3901(9) .
C104 H104 0.9500 .
C105 C106 1.3901(9) .
C105 H105 0.9500 .
C106 H106 0.9500 .
C219 C220 1.395(7) .
C219 C224 1.406(7) .
C219 P202 1.783(6) .
C220 C221 1.385(7) .
C220 H220 0.9500 .
C221 C222 1.375(7) .
C221 H221 0.9500 .
C222 C223 1.368(8) .
C222 H222 0.9500 .
C223 C224 1.384(8) .
C223 H223 0.9500 .
C224 H224 0.9500 .
C225 C230 1.384(7) .
C225 C226 1.394(7) .
C225 P202 1.795(5) .
C226 C227 1.364(7) .
C226 H226 0.9500 .
C227 C228 1.377(8) .
C227 H227 0.9500 .
C228 C229 1.381(8) .
C228 H228 0.9500 .
C229 C230 1.377(8) .
C229 H229 0.9500 .
C230 H230 0.9500 .
C231 C232 1.364(8) .
C231 C236 1.388(8) .
C231 P202 1.799(6) .
C232 C233 1.382(10) .
C232 H232 0.9500 .
C233 C234 1.382(11) .
C233 H233 0.9500 .
C234 C235 1.389(9) .
C234 H234 0.9500 .
C235 C236 1.380(8) .
C235 H235 0.9500 .
C236 H236 0.9500 .
N201 P202 1.575(5) .
N201 P201 1.580(5) .
C1S C2S 1.518(10) .
C1S H1S1 0.9800 .
C1S H1S2 0.9800 .
C1S H1S3 0.9800 .
C3S C2S 1.521(9) .
C3S C3S 1.539(10) 3_456
C3S H3S1 0.9900 .
C3S H3S2 0.9900 .
C2S H2S1 0.9900 .
C2S H2S2 0.9900 .
C3D C3D 1.521(10) 3_456
C3D C2D 1.525(7) .
C3D H3D1 0.9900 .
C3D H3D2 0.9900 .
C2D C1D 1.59(2) .
C2D H2D1 0.9900 .
C2D H2D2 0.9900 .
C1D H1D1 0.9800 .
C1D H1D2 0.9800 .
C1D H1D3 0.9800 .
